data_7024518
loop_
_publ_author_name
'Hatanp\"a\"a, Timo'
'Vehkam\"aki, Marko'
'Ritala, Mikko'
'Leskel\"a, Markku'

_publ_section_title
;
 Study of bismuth alkoxides as possible precursors for ALD.
;
_journal_issue 13
_journal_name_full 'Dalton transactions (Cambridge, England : 2003)'
_journal_page_first 3219
_journal_page_last 3226
_journal_paper_doi 10.1039/b918175j
_journal_volume 39
_journal_year 2010
_chemical_formula_moiety 'C12 H27 Bi O3'
_chemical_formula_sum 'C12 H27 Bi O3'
_chemical_formula_weight 428.32
_chemical_melting_point 138.9
_chemical_name_common Tri(2-methyl-2-propoxy)Bismuth(iii)
_chemical_name_systematic
;
Tri(2-methyl-2-propoxy)Bismuth(III)
;
_space_group_IT_number 173
_symmetry_cell_setting hexagonal
_symmetry_space_group_name_Hall 'P 6c'
_symmetry_space_group_name_H-M 'P 63'
_atom_sites_solution_hydrogens geom
_atom_sites_solution_primary direct
_atom_sites_solution_secondary difmap
_audit_creation_method SHELXL-97
_cell_angle_alpha 90.00
_cell_angle_beta 90.00
_cell_angle_gamma 120.00
_cell_formula_units_Z 6
_cell_length_a 16.862(2)
_cell_length_b 16.862(2)
_cell_length_c 9.4568(19)
_cell_measurement_reflns_used 33713
_cell_measurement_temperature 123(2)
_cell_measurement_theta_max 27.54
_cell_measurement_theta_min 5.03
_cell_volume 2328.6(6)
_computing_cell_refinement 'COLLECT (Nonius, 2002)'
_computing_data_collection 'COLLECT (Nonius, 2002)'
_computing_data_reduction 'COLLECT (Nonius, 2002)'
_computing_molecular_graphics 'SHELXTL (Sheldrick, 1990)'
_computing_publication_material 'SHELX97 (Sheldrick, 1997)'
_computing_structure_refinement 'SHELXL-97 (Sheldrick, 1997)'
_computing_structure_solution 'SHELXS-97 (Sheldrick, 1990)'
_diffrn_ambient_temperature 123(2)
_diffrn_measured_fraction_theta_full 0.988
_diffrn_measured_fraction_theta_max 0.988
_diffrn_measurement_device_type KappaCCD
_diffrn_measurement_method CCD
_diffrn_radiation_monochromator graphite
_diffrn_radiation_source 'fine-focus sealed tube'
_diffrn_radiation_type MoK\a
_diffrn_radiation_wavelength 0.71073
_diffrn_reflns_av_R_equivalents 0.1298
_diffrn_reflns_av_sigmaI/netI 0.0514
_diffrn_reflns_limit_h_max 21
_diffrn_reflns_limit_h_min -21
_diffrn_reflns_limit_k_max 21
_diffrn_reflns_limit_k_min -21
_diffrn_reflns_limit_l_max 12
_diffrn_reflns_limit_l_min -11
_diffrn_reflns_number 33713
_diffrn_reflns_theta_full 27.54
_diffrn_reflns_theta_max 27.54
_diffrn_reflns_theta_min 5.03
_exptl_absorpt_coefficient_mu 11.351
_exptl_absorpt_correction_T_max .32
_exptl_absorpt_correction_T_min .21
_exptl_absorpt_correction_type multi-scan
_exptl_absorpt_process_details 'sadabs (sheldrick, 1996)'
_exptl_crystal_colour colorless
_exptl_crystal_density_diffrn 1.833
_exptl_crystal_density_method 'not measured'
_exptl_crystal_description needle
_exptl_crystal_F_000 1236
_exptl_crystal_size_max .6
_exptl_crystal_size_mid .12
_exptl_crystal_size_min .10
_refine_diff_density_max 4.151
_refine_diff_density_min -1.839
_refine_diff_density_rms 0.198
_refine_ls_abs_structure_details 'Flack H D (1983), Acta Cryst. A39, 876-881'
_refine_ls_abs_structure_Flack 0.00
_refine_ls_extinction_method none
_refine_ls_goodness_of_fit_ref 1.117
_refine_ls_hydrogen_treatment constr
_refine_ls_matrix_type full
_refine_ls_number_parameters 157
_refine_ls_number_reflns 3477
_refine_ls_number_restraints 1
_refine_ls_restrained_S_all 1.116
_refine_ls_R_factor_all 0.0598
_refine_ls_R_factor_gt 0.0382
_refine_ls_shift/su_max 0.000
_refine_ls_shift/su_mean 0.000
_refine_ls_structure_factor_coef Fsqd
_refine_ls_weighting_details 'calc w=1/[\s^2^(Fo^2^)+(0.0118P)^2^+19.6013P] where P=(Fo^2^+2Fc^2^)/3'
_refine_ls_weighting_scheme calc
_refine_ls_wR_factor_gt 0.0861
_refine_ls_wR_factor_ref 0.1004
_reflns_number_gt 2653
_reflns_number_total 3477
_reflns_threshold_expression >2sigma(I)
_cod_data_source_file b918175j.txt
_cod_data_source_block 1
_cod_depositor_comments
;
The following automatic conversions were performed:

'_symmetry_cell_setting' value 'Hexagonal' changed to 'hexagonal'
according to /home/saulius/struct/CIF-dictionaries/cif_core.dic
dictionary named 'cif_core.dic' version 2.4.2 from 2011-04-26.

Automatic conversion script
Id: cif_fix_values 1891 2012-01-12 08:04:46Z andrius 
;
_cod_original_cell_volume 2328.5(6)
_cod_original_sg_symbol_H-M P63
_cod_database_code 7024518

loop_
_symmetry_equiv_pos_as_xyz
'x, y, z'
'-y, x-y, z'
'-x+y, -x, z'
'-x, -y, z+1/2'
'y, -x+y, z+1/2'
'x-y, x, z+1/2'

loop_
_atom_site_label
_atom_site_type_symbol
_atom_site_fract_x
_atom_site_fract_y
_atom_site_fract_z
_atom_site_U_iso_or_equiv
_atom_site_adp_type
_atom_site_occupancy
_atom_site_symmetry_multiplicity
_atom_site_calc_flag
_atom_site_refinement_flags
Bi1 Bi 0.6667 0.3333 0.51736(6) 0.0225(3) Uani 1 3 d S
Bi2 Bi 0.6667 0.3333 1.08211(4) 0.0182(3) Uani 1 3 d S
Bi3 Bi 1.0000 0.0000 0.0525(3) 0.03052(15) Uani 1 3 d S
O3 O 0.9269(9) -0.1117(7) 0.1801(11) 0.052(4) Uani 1 1 d .
O1 O 0.6809(6) 0.2388(6) 0.6360(11) 0.0275(19) Uani 1 1 d .
C1 C 0.7694(13) 0.2396(12) 0.6446(12) 0.027(2) Uani 1 1 d .
C9 C 0.8989(15) -0.2029(8) 0.1269(14) 0.040(3) Uani 1 1 d .
O2 O 0.6478(6) 0.2273(7) 1.2120(10) 0.030(2) Uani 1 1 d .
C7 C 0.6001(10) 0.0756(9) 1.289(2) 0.036(3) Uani 1 1 d .
H7A H 0.5576 0.0103 1.2729 0.054 Uiso 1 1 calc R
H7B H 0.5853 0.0940 1.3790 0.054 Uiso 1 1 calc R
H7C H 0.6629 0.0867 1.2925 0.054 Uiso 1 1 calc R
C3 C 0.8149(11) 0.2854(11) 0.7711(15) 0.040(4) Uani 1 1 d .
H3A H 0.8549 0.3507 0.7516 0.060 Uiso 1 1 calc R
H3B H 0.8517 0.2593 0.8064 0.060 Uiso 1 1 calc R
H3C H 0.7694 0.2776 0.8426 0.060 Uiso 1 1 calc R
C5 C 0.5912(10) 0.1325(8) 1.1661(16) 0.030(4) Uani 1 1 d .
C4 C 0.8219(15) 0.2776(14) 0.5112(15) 0.044(5) Uani 1 1 d .
H4A H 0.8457 0.3438 0.5080 0.067 Uiso 1 1 calc R
H4B H 0.7815 0.2484 0.4300 0.067 Uiso 1 1 calc R
H4C H 0.8730 0.2656 0.5079 0.067 Uiso 1 1 calc R
C2 C 0.7349(10) 0.1339(10) 0.6569(18) 0.040(4) Uani 1 1 d .
H2A H 0.7868 0.1236 0.6451 0.059 Uiso 1 1 calc R
H2B H 0.6893 0.1007 0.5831 0.059 Uiso 1 1 calc R
H2C H 0.7071 0.1117 0.7501 0.059 Uiso 1 1 calc R
C8 C 0.6242(15) 0.1133(13) 1.032(2) 0.055(5) Uani 1 1 d .
H8A H 0.6176 0.1485 0.9550 0.083 Uiso 1 1 calc R
H8B H 0.5879 0.0478 1.0102 0.083 Uiso 1 1 calc R
H8C H 0.6888 0.1309 1.0417 0.083 Uiso 1 1 calc R
C6 C 0.4938(12) 0.1088(12) 1.150(2) 0.053(5) Uani 1 1 d .
H6A H 0.4869 0.1355 1.0616 0.079 Uiso 1 1 calc R
H6B H 0.4760 0.1333 1.2299 0.079 Uiso 1 1 calc R
H6C H 0.4544 0.0421 1.1464 0.079 Uiso 1 1 calc R
C11 C 0.8434(14) -0.2718(11) 0.2442(18) 0.053(6) Uani 1 1 d .
H11A H 0.7902 -0.2658 0.2686 0.079 Uiso 1 1 calc R
H11B H 0.8821 -0.2594 0.3280 0.079 Uiso 1 1 calc R
H11C H 0.8227 -0.3342 0.2107 0.079 Uiso 1 1 calc R
C12 C 0.8523(14) -0.2246(13) -0.011(2) 0.056(5) Uani 1 1 d .
H12A H 0.7927 -0.2282 -0.0008 0.084 Uiso 1 1 calc R
H12B H 0.8432 -0.2836 -0.0444 0.084 Uiso 1 1 calc R
H12C H 0.8898 -0.1766 -0.0790 0.084 Uiso 1 1 calc R
C10 C 0.9912(11) -0.2087(13) 0.1027(17) 0.042(4) Uani 1 1 d .
H10A H 1.0369 -0.1535 0.0532 0.064 Uiso 1 1 calc R
H10B H 0.9766 -0.2628 0.0457 0.064 Uiso 1 1 calc R
H10C H 1.0157 -0.2131 0.1944 0.064 Uiso 1 1 calc R

loop_
_atom_site_aniso_label
_atom_site_aniso_U_11
_atom_site_aniso_U_22
_atom_site_aniso_U_33
_atom_site_aniso_U_23
_atom_site_aniso_U_13
_atom_site_aniso_U_12
Bi1 0.0165(6) 0.0165(6) 0.0343(7) 0.000 0.000 0.0083(3)
Bi2 0.0137(4) 0.0137(4) 0.0270(5) 0.000 0.000 0.0069(2)
Bi3 0.0220(2) 0.0220(2) 0.0475(3) 0.000 0.000 0.01101(11)
O3 0.053(9) 0.034(5) 0.038(5) -0.010(4) 0.002(5) 0.000(6)
O1 0.017(5) 0.029(5) 0.042(5) 0.003(4) 0.006(4) 0.015(4)
C1 0.032(9) 0.024(9) 0.033(5) -0.010(10) -0.009(11) 0.019(6)
C9 0.038(11) 0.031(6) 0.043(6) -0.003(5) 0.000(14) 0.012(10)
O2 0.028(5) 0.036(5) 0.021(4) -0.014(4) 0.003(3) 0.011(4)
C7 0.046(8) 0.022(6) 0.034(8) 0.007(8) 0.003(9) 0.013(6)
C3 0.037(8) 0.041(9) 0.044(13) 0.010(6) -0.003(6) 0.022(7)
C5 0.043(9) 0.008(5) 0.026(7) -0.001(4) -0.008(5) 0.002(5)
C4 0.076(14) 0.057(12) 0.033(9) 0.013(7) 0.016(7) 0.057(11)
C2 0.042(9) 0.038(8) 0.044(9) -0.001(6) -0.010(7) 0.024(7)
C8 0.049(13) 0.031(11) 0.083(15) 0.005(8) -0.012(9) 0.018(10)
C6 0.056(12) 0.050(11) 0.023(8) -0.007(8) -0.019(8) 0.003(9)
C11 0.066(15) 0.032(8) 0.048(8) 0.002(6) -0.004(7) 0.016(8)
C12 0.069(13) 0.040(11) 0.057(11) 0.015(9) 0.029(10) 0.026(10)
C10 0.036(10) 0.038(10) 0.050(9) -0.001(7) 0.014(7) 0.016(8)

loop_
_atom_type_symbol
_atom_type_description
_atom_type_scat_dispersion_real
_atom_type_scat_dispersion_imag
_atom_type_scat_source
C C 0.0033 0.0016 'International Tables Vol C Tables 4.2.6.8 and 6.1.1.4'
H H 0.0000 0.0000 'International Tables Vol C Tables 4.2.6.8 and 6.1.1.4'
O O 0.0106 0.0060 'International Tables Vol C Tables 4.2.6.8 and 6.1.1.4'
Bi Bi -4.1077 10.2566 'International Tables Vol C Tables 4.2.6.8 and 6.1.1.4'

loop_
_geom_angle_atom_site_label_1
_geom_angle_atom_site_label_2
_geom_angle_atom_site_label_3
_geom_angle
_geom_angle_site_symmetry_1
_geom_angle_site_symmetry_3
O1 Bi1 O1 93.1(4) . 2_655
O1 Bi1 O1 93.1(4) . 3_665
O1 Bi1 O1 93.1(4) 2_655 3_665
O2 Bi2 O2 88.1(3) . 2_655
O2 Bi2 O2 88.1(3) . 3_665
O2 Bi2 O2 88.1(3) 2_655 3_665
O3 Bi3 O3 88.9(4) 3_765 2_645
O3 Bi3 O3 88.9(4) 3_765 .
O3 Bi3 O3 88.9(4) 2_645 .
C9 O3 Bi3 119.7(8) . .
C1 O1 Bi1 121.8(8) . .
C3 C1 O1 108.5(10) . .
C3 C1 C4 115.8(16) . .
O1 C1 C4 109.6(11) . .
C3 C1 C2 110.2(12) . .
O1 C1 C2 101.1(13) . .
C4 C1 C2 110.6(11) . .
O3 C9 C12 114.9(15) . .
O3 C9 C11 107.6(12) . .
C12 C9 C11 113.7(15) . .
O3 C9 C10 107.4(15) . .
C12 C9 C10 105.6(13) . .
C11 C9 C10 107.2(15) . .
C5 O2 Bi2 120.4(8) . .
C5 C7 H7A 109.5 . .
C5 C7 H7B 109.5 . .
H7A C7 H7B 109.5 . .
C5 C7 H7C 109.5 . .
H7A C7 H7C 109.5 . .
H7B C7 H7C 109.5 . .
C1 C3 H3A 109.5 . .
C1 C3 H3B 109.5 . .
H3A C3 H3B 109.5 . .
C1 C3 H3C 109.5 . .
H3A C3 H3C 109.5 . .
H3B C3 H3C 109.5 . .
O2 C5 C8 112.4(12) . .
O2 C5 C6 110.7(11) . .
C8 C5 C6 109.5(15) . .
O2 C5 C7 103.9(11) . .
C8 C5 C7 110.0(13) . .
C6 C5 C7 110.2(14) . .
C1 C4 H4A 109.5 . .
C1 C4 H4B 109.5 . .
H4A C4 H4B 109.5 . .
C1 C4 H4C 109.5 . .
H4A C4 H4C 109.5 . .
H4B C4 H4C 109.5 . .
C1 C2 H2A 109.5 . .
C1 C2 H2B 109.5 . .
H2A C2 H2B 109.5 . .
C1 C2 H2C 109.5 . .
H2A C2 H2C 109.5 . .
H2B C2 H2C 109.5 . .
C5 C8 H8A 109.5 . .
C5 C8 H8B 109.5 . .
H8A C8 H8B 109.5 . .
C5 C8 H8C 109.5 . .
H8A C8 H8C 109.5 . .
H8B C8 H8C 109.5 . .
C5 C6 H6A 109.5 . .
C5 C6 H6B 109.5 . .
H6A C6 H6B 109.5 . .
C5 C6 H6C 109.5 . .
H6A C6 H6C 109.5 . .
H6B C6 H6C 109.5 . .
C9 C11 H11A 109.5 . .
C9 C11 H11B 109.5 . .
H11A C11 H11B 109.5 . .
C9 C11 H11C 109.5 . .
H11A C11 H11C 109.5 . .
H11B C11 H11C 109.5 . .
C9 C12 H12A 109.5 . .
C9 C12 H12B 109.5 . .
H12A C12 H12B 109.5 . .
C9 C12 H12C 109.5 . .
H12A C12 H12C 109.5 . .
H12B C12 H12C 109.5 . .
C9 C10 H10A 109.5 . .
C9 C10 H10B 109.5 . .
H10A C10 H10B 109.5 . .
C9 C10 H10C 109.5 . .
H10A C10 H10C 109.5 . .
H10B C10 H10C 109.5 . .

loop_
_geom_bond_atom_site_label_1
_geom_bond_atom_site_label_2
_geom_bond_distance
_geom_bond_site_symmetry_2
Bi1 O1 2.059(9) .
Bi1 O1 2.059(9) 2_655
Bi1 O1 2.059(9) 3_665
Bi2 O2 2.059(10) .
Bi2 O2 2.059(10) 2_655
Bi2 O2 2.059(10) 3_665
Bi3 O3 2.050(10) 3_765
Bi3 O3 2.050(10) 2_645
Bi3 O3 2.050(10) .
O3 C9 1.454(15) .
O1 C1 1.488(16) .
C1 C3 1.423(19) .
C1 C4 1.49(2) .
C1 C2 1.58(2) .
C9 C12 1.47(2) .
C9 C11 1.54(2) .
C9 C10 1.62(3) .
O2 C5 1.459(15) .
C7 C5 1.56(2) .
C7 H7A 0.9800 .
C7 H7B 0.9800 .
C7 H7C 0.9800 .
C3 H3A 0.9800 .
C3 H3B 0.9800 .
C3 H3C 0.9800 .
C5 C8 1.49(2) .
C5 C6 1.49(2) .
C4 H4A 0.9800 .
C4 H4B 0.9800 .
C4 H4C 0.9800 .
C2 H2A 0.9800 .
C2 H2B 0.9800 .
C2 H2C 0.9800 .
C8 H8A 0.9800 .
C8 H8B 0.9800 .
C8 H8C 0.9800 .
C6 H6A 0.9800 .
C6 H6B 0.9800 .
C6 H6C 0.9800 .
C11 H11A 0.9800 .
C11 H11B 0.9800 .
C11 H11C 0.9800 .
C12 H12A 0.9800 .
C12 H12B 0.9800 .
C12 H12C 0.9800 .
C10 H10A 0.9800 .
C10 H10B 0.9800 .
C10 H10C 0.9800 .
